data_7120849
loop_
_publ_author_name
'Mayol-Llin\`as, Joan'
'Farnaby, William'
'Nelson, Adam'

_publ_section_title
;
 Modular synthesis of thirty lead-like scaffolds suitable for CNS drug
 discovery
;
_journal_name_full 'Chemical Communications'
_journal_paper_doi 10.1039/C7CC06078E
_journal_year 2017
_chemical_formula_moiety 'C9 H13 N O3'
_chemical_formula_sum 'C9 H13 N O3'
_chemical_formula_weight 183.20
_chemical_name_systematic
;
 (4aR*,7aS*)-4a-(Prop-2-en-1-yl)-hexahydro-2H-furo[3,4-e][1,3]oxazin-2-one
;
_space_group_crystal_system monoclinic
_space_group_IT_number 14
_space_group_name_Hall '-P 2ybc'
_space_group_name_H-M_alt 'P 1 21/c 1'
_symmetry_space_group_name_Hall '-P 2ybc'
_symmetry_space_group_name_H-M 'P 1 21/c 1'
_atom_sites_solution_hydrogens geom
_atom_sites_solution_primary dual
_audit_creation_date 2016-11-29
_audit_creation_method
;
Olex2 1.2
(compiled 2016.11.24 svn.r3356 for OlexSys, GUI svn.r5267)
;
_audit_update_record
;
2017-08-03 deposited with the CCDC.
2017-11-02 downloaded from the CCDC.
;
_cell_angle_alpha 90
_cell_angle_beta 94.8050(10)
_cell_angle_gamma 90
_cell_formula_units_Z 4
_cell_length_a 7.65800(10)
_cell_length_b 9.53160(10)
_cell_length_c 12.1849(2)
_cell_measurement_reflns_used 3539
_cell_measurement_temperature 120.01(10)
_cell_measurement_theta_max 73.4770
_cell_measurement_theta_min 3.6140
_cell_volume 886.29(2)
_computing_cell_refinement 'CrysAlisPro 1.171.38.41 (Rigaku OD, 2015)'
_computing_data_collection 'CrysAlisPro 1.171.38.41 (Rigaku OD, 2015)'
_computing_data_reduction 'CrysAlisPro 1.171.38.41 (Rigaku OD, 2015)'
_computing_molecular_graphics 'Olex2 (Dolomanov et al., 2009)'
_computing_publication_material 'Olex2 (Dolomanov et al., 2009)'
_computing_structure_refinement 'ShelXL (Sheldrick, 2015)'
_computing_structure_solution 'ShelXT (Sheldrick, 2015)'
_diffrn_ambient_environment N~2~
_diffrn_ambient_temperature 120.01(10)
_diffrn_detector 'CCD plate'
_diffrn_detector_area_resol_mean 10.6191
_diffrn_detector_type Atlas
_diffrn_measured_fraction_theta_full 0.9864
_diffrn_measured_fraction_theta_max 0.9593
_diffrn_measurement_details
;
List of Runs (angles in degrees, time in seconds):

  # Type    Start    End  Width  t~exp~   \w     \q     \k     \f   Frames
#--------------------------------------------------------------------------
  1  \w   -110.00 -18.00   1.00    1.00    --  -38.50 -37.00   0.00   92
  2  \w    -64.00  30.00   1.00    1.00    --  -38.50  57.00 150.00   94
  3  \w    -59.00  33.00   1.00    1.00    --  -38.50  37.00   0.00   92
  4  \w     35.00 127.00   1.00    1.00    --  104.98 -45.00  30.00   92
  5  \w     83.00 175.00   1.00    1.00    --  104.98  45.00 -60.00   92
  6  \w     65.00 178.00   1.00    1.00    --  104.98  15.00  60.00  113
  7  \w     36.00 132.00   1.00    1.00    --  104.98 -65.00 -15.93   96
  8  \w     36.00 132.00   1.00    1.00    --  104.98 -65.00  11.82   96
  9  \w     16.00 112.00   1.00    1.00    --   42.96  63.00 118.89   96
 10  \w     18.00 111.00   1.00    1.00    --   42.96  57.00-120.00   93
;
_diffrn_measurement_device 'four-circle diffractometer'
_diffrn_measurement_device_type 'SuperNova, Dual, Cu at zero, Atlas'
_diffrn_measurement_method '\w scans'
_diffrn_orient_matrix_type 'CrysAlisPro convention (1999,Acta A55,543-557)'
_diffrn_orient_matrix_UB_11 -0.2013103000
_diffrn_orient_matrix_UB_12 0.0088632000
_diffrn_orient_matrix_UB_13 -0.0160198000
_diffrn_orient_matrix_UB_21 -0.0058970000
_diffrn_orient_matrix_UB_22 0.0376299000
_diffrn_orient_matrix_UB_23 0.1225157000
_diffrn_orient_matrix_UB_31 0.0128488000
_diffrn_orient_matrix_UB_32 0.1570504000
_diffrn_orient_matrix_UB_33 -0.0286378000
_diffrn_radiation_monochromator mirror
_diffrn_radiation_probe x-ray
_diffrn_radiation_type 'Cu K\a'
_diffrn_radiation_wavelength 1.54184
_diffrn_reflns_av_R_equivalents 0.0130
_diffrn_reflns_av_unetI/netI 0.0130
_diffrn_reflns_Laue_measured_fraction_full 0.986
_diffrn_reflns_Laue_measured_fraction_max 0.962
_diffrn_reflns_limit_h_max 9
_diffrn_reflns_limit_h_min -8
_diffrn_reflns_limit_k_max 11
_diffrn_reflns_limit_k_min -8
_diffrn_reflns_limit_l_max 15
_diffrn_reflns_limit_l_min -14
_diffrn_reflns_number 4943
_diffrn_reflns_point_group_measured_fraction_full 0.986
_diffrn_reflns_point_group_measured_fraction_max 0.962
_diffrn_reflns_theta_full 67.684
_diffrn_reflns_theta_max 73.677
_diffrn_reflns_theta_min 5.798
_diffrn_source 'micro-focus sealed X-ray tube'
_diffrn_source_type 'SuperNova (Cu) X-ray Source'
_exptl_absorpt_coefficient_mu 0.859
_exptl_absorpt_correction_T_max 0.854
_exptl_absorpt_correction_T_min 0.776
_exptl_absorpt_correction_type gaussian
_exptl_absorpt_process_details
;
CrysAlisPro 1.171.38.41 (Rigaku Oxford Diffraction, 2015)
Numerical absorption correction based on gaussian integration over
            a multifaceted crystal model
Empirical absorption correction using spherical harmonics,
 implemented in SCALE3 ABSPACK scaling algorithm.
;
_exptl_crystal_colour colourless
_exptl_crystal_colour_primary colourless
_exptl_crystal_density_diffrn 1.373
_exptl_crystal_description block
_exptl_crystal_F_000 392.000
_exptl_crystal_size_max 0.48
_exptl_crystal_size_mid 0.28
_exptl_crystal_size_min 0.26
_refine_diff_density_max 0.307
_refine_diff_density_min -0.189
_refine_diff_density_rms 0.034
_refine_ls_extinction_method none
_refine_ls_goodness_of_fit_ref 1.072
_refine_ls_hydrogen_treatment constr
_refine_ls_matrix_type full
_refine_ls_number_parameters 118
_refine_ls_number_reflns 1726
_refine_ls_number_restraints 0
_refine_ls_restrained_S_all 1.072
_refine_ls_R_factor_all 0.0339
_refine_ls_R_factor_gt 0.0315
_refine_ls_shift/su_max 0.000
_refine_ls_shift/su_mean 0.000
_refine_ls_structure_factor_coef Fsqd
_refine_ls_weighting_details 'w=1/[\s^2^(Fo^2^)+(0.0381P)^2^+0.2977P] where P=(Fo^2^+2Fc^2^)/3'
_refine_ls_weighting_scheme calc
_refine_ls_wR_factor_gt 0.0799
_refine_ls_wR_factor_ref 0.0817
_reflns_Friedel_coverage 0.000
_reflns_number_gt 1590
_reflns_number_total 1726
_reflns_threshold_expression 'I > 2\s(I)'
_cod_data_source_file c7cc06078e2.cif
_cod_data_source_block jml313_cu
_cod_database_code 7120849
_chemical_oxdiff_formula 'C36 H52 N4 O12'
_shelx_space_group_comment
;
The symmetry employed for this shelxl refinement is uniquely defined
by the following loop, which should always be used as a source of
symmetry information in preference to the above space-group names.
They are only intended as comments.
;
_reflns_odcompleteness_completeness 98.64
_reflns_odcompleteness_iscentric 1
_reflns_odcompleteness_theta 66.97
_olex2_refinement_description
;
1. Fixed Uiso
 At 1.2 times of:
  All C(H) groups, All C(H,H) groups, All N(H) groups
2.a Ternary CH refined with riding coordinates:
 C2(H2)
2.b Secondary CH2 refined with riding coordinates:
 C4(H4A,H4B), C5(H5A,H5B), C6(H6A,H6B), C7(H7A,H7B)
2.c Aromatic/amide H refined with riding coordinates:
 N1(H1), C8(H8)
2.d X=CH2 refined with riding coordinates:
 C9(H9A,H9B)
;
_shelx_shelxl_version_number 2014/7
_olex2_date_sample_data_collection 2016-11-28
_olex2_submission_special_instructions 'No special instructions were received'
_oxdiff_exptl_absorpt_empirical_details
;
Empirical correction (ABSPACK) includes:
- Absorption correction using spherical harmonics
- Frame scaling
;
_oxdiff_exptl_absorpt_empirical_full_max 1.169
_oxdiff_exptl_absorpt_empirical_full_min 0.686

loop_
_space_group_symop_operation_xyz
'x, y, z'
'-x, y+1/2, -z+1/2'
'-x, -y, -z'
'x, -y-1/2, z-1/2'

loop_
_atom_site_label
_atom_site_type_symbol
_atom_site_fract_x
_atom_site_fract_y
_atom_site_fract_z
_atom_site_U_iso_or_equiv
_atom_site_adp_type
_atom_site_occupancy
_atom_site_site_symmetry_order
_atom_site_calc_flag
_atom_site_refinement_flags_posn
O1 O 0.02620(11) 0.64325(9) 0.09303(6) 0.0253(2) Uani 1 1 d .
N1 N 0.13613(11) 0.42438(10) 0.12413(7) 0.0193(2) Uani 1 1 d .
H1 H 0.1033 0.4021 0.0572 0.023 Uiso 1 1 calc R
C1 C 0.09278(13) 0.55344(12) 0.15530(8) 0.0189(2) Uani 1 1 d .
O2 O 0.12564(10) 0.58993(8) 0.26346(6) 0.0204(2) Uani 1 1 d .
C2 C 0.17252(14) 0.47420(12) 0.33494(8) 0.0196(2) Uani 1 1 d .
H2 H 0.0695 0.4143 0.3400 0.023 Uiso 1 1 calc R
O3 O 0.33830(12) 0.39012(9) 0.48708(6) 0.0272(2) Uani 1 1 d .
C3 C 0.31928(13) 0.38699(11) 0.29209(8) 0.0169(2) Uani 1 1 d .
C4 C 0.23331(14) 0.31535(11) 0.19021(8) 0.0191(2) Uani 1 1 d .
H4A H 0.3215 0.2728 0.1481 0.023 Uiso 1 1 calc R
H4B H 0.1539 0.2426 0.2110 0.023 Uiso 1 1 calc R
C5 C 0.24527(15) 0.51442(13) 0.44995(9) 0.0239(3) Uani 1 1 d .
H5A H 0.3235 0.5943 0.4485 0.029 Uiso 1 1 calc R
H5B H 0.1520 0.5362 0.4964 0.029 Uiso 1 1 calc R
C6 C 0.36350(15) 0.29823(12) 0.39473(9) 0.0224(3) Uani 1 1 d .
H6A H 0.2865 0.2175 0.3953 0.027 Uiso 1 1 calc R
H6B H 0.4838 0.2656 0.3976 0.027 Uiso 1 1 calc R
C7 C 0.47695(13) 0.47857(11) 0.26483(8) 0.0180(2) Uani 1 1 d .
H7A H 0.4377 0.5462 0.2086 0.022 Uiso 1 1 calc R
H7B H 0.5195 0.5303 0.3302 0.022 Uiso 1 1 calc R
C8 C 0.62486(14) 0.39471(12) 0.22522(10) 0.0248(3) Uani 1 1 d .
H8 H 0.6850 0.3346 0.2753 0.030 Uiso 1 1 calc R
C9 C 0.67592(16) 0.39989(13) 0.12480(11) 0.0314(3) Uani 1 1 d .
H9A H 0.6189 0.4588 0.0725 0.038 Uiso 1 1 calc R
H9B H 0.7690 0.3446 0.1061 0.038 Uiso 1 1 calc R

loop_
_atom_site_aniso_label
_atom_site_aniso_U_11
_atom_site_aniso_U_22
_atom_site_aniso_U_33
_atom_site_aniso_U_23
_atom_site_aniso_U_13
_atom_site_aniso_U_12
O1 0.0266(4) 0.0274(4) 0.0207(4) -0.0017(3) -0.0046(3) 0.0065(3)
N1 0.0198(4) 0.0235(5) 0.0139(4) -0.0037(3) -0.0023(3) 0.0014(4)
C1 0.0140(5) 0.0260(5) 0.0164(5) -0.0039(4) 0.0002(4) 0.0004(4)
O2 0.0202(4) 0.0249(4) 0.0158(4) -0.0046(3) -0.0012(3) 0.0043(3)
C2 0.0181(5) 0.0248(6) 0.0158(5) -0.0008(4) 0.0015(4) -0.0019(4)
O3 0.0374(5) 0.0287(5) 0.0149(4) 0.0025(3) -0.0017(3) -0.0035(4)
C3 0.0170(5) 0.0180(5) 0.0157(5) 0.0001(4) 0.0005(4) -0.0021(4)
C4 0.0204(5) 0.0185(5) 0.0180(5) -0.0011(4) -0.0001(4) -0.0022(4)
C5 0.0236(6) 0.0326(6) 0.0157(5) -0.0027(4) 0.0018(4) -0.0006(5)
C6 0.0265(6) 0.0213(6) 0.0190(5) 0.0024(4) -0.0007(4) -0.0044(4)
C7 0.0175(5) 0.0181(5) 0.0183(5) 0.0006(4) 0.0011(4) -0.0022(4)
C8 0.0173(5) 0.0222(6) 0.0350(6) 0.0024(5) 0.0029(5) -0.0004(4)
C9 0.0255(6) 0.0284(6) 0.0418(7) -0.0071(5) 0.0123(5) -0.0032(5)

loop_
_atom_type_symbol
_atom_type_description
_atom_type_scat_dispersion_real
_atom_type_scat_dispersion_imag
_atom_type_scat_source
C C 0.0181 0.0091 'International Tables Vol C Tables 4.2.6.8 and 6.1.1.4'
H H 0.0000 0.0000 'International Tables Vol C Tables 4.2.6.8 and 6.1.1.4'
N N 0.0311 0.0180 'International Tables Vol C Tables 4.2.6.8 and 6.1.1.4'
O O 0.0492 0.0322 'International Tables Vol C Tables 4.2.6.8 and 6.1.1.4'

loop_
_exptl_crystal_face_index_h
_exptl_crystal_face_index_k
_exptl_crystal_face_index_l
_exptl_crystal_face_perp_dist
-2 5 4 0.1450
-2 5 -3 0.1531
2 -5 3 0.1367
1 -4 -5 0.1196
0 -1 -8 0.1405
-5 0 0 0.2054
5 0 0 0.1049
-1 -5 5 0.1740
-4 3 -3 0.1487
2 -4 4 0.1292
-2 4 -4 0.1455
-1 -4 -6 0.1301
-2 -4 5 0.2105
-1 1 8 0.1476
-4 -3 -1 0.2096
0 -6 -2 0.1658
-2 -2 -6 0.1285
0 2 -7 0.1451
2 0 7 0.1312
3 3 5 0.1602
-3 2 -5 0.1248
2 -3 6 0.1201
4 1 2 0.1133
3 -4 -4 0.1276
3 -1 -7 0.1444

loop_
_geom_angle_atom_site_label_1
_geom_angle_atom_site_label_2
_geom_angle_atom_site_label_3
_geom_angle
C1 N1 H1 115.9
C1 N1 C4 128.17(9)
C4 N1 H1 115.9
O1 C1 N1 124.51(10)
O1 C1 O2 116.92(10)
N1 C1 O2 118.56(9)
C1 O2 C2 114.03(8)
O2 C2 H2 109.0
O2 C2 C3 111.46(8)
O2 C2 C5 114.96(9)
C3 C2 H2 109.0
C5 C2 H2 109.0
C5 C2 C3 103.32(9)
C5 O3 C6 110.38(8)
C2 C3 C7 112.12(9)
C4 C3 C2 104.10(8)
C4 C3 C6 118.21(9)
C4 C3 C7 111.76(8)
C6 C3 C2 98.11(8)
C6 C3 C7 111.42(8)
N1 C4 C3 107.07(8)
N1 C4 H4A 110.3
N1 C4 H4B 110.3
C3 C4 H4A 110.3
C3 C4 H4B 110.3
H4A C4 H4B 108.6
C2 C5 H5A 111.3
C2 C5 H5B 111.3
O3 C5 C2 102.54(9)
O3 C5 H5A 111.3
O3 C5 H5B 111.3
H5A C5 H5B 109.2
O3 C6 C3 105.44(9)
O3 C6 H6A 110.7
O3 C6 H6B 110.7
C3 C6 H6A 110.7
C3 C6 H6B 110.7
H6A C6 H6B 108.8
C3 C7 H7A 109.0
C3 C7 H7B 109.0
H7A C7 H7B 107.8
C8 C7 C3 113.10(9)
C8 C7 H7A 109.0
C8 C7 H7B 109.0
C7 C8 H8 117.6
C9 C8 C7 124.80(11)
C9 C8 H8 117.6
C8 C9 H9A 120.0
C8 C9 H9B 120.0
H9A C9 H9B 120.0

loop_
_geom_bond_atom_site_label_1
_geom_bond_atom_site_label_2
_geom_bond_distance
O1 C1 1.2262(14)
N1 H1 0.8600
N1 C1 1.3375(14)
N1 C4 1.4770(14)
C1 O2 1.3659(12)
O2 C2 1.4325(13)
C2 H2 0.9800
C2 C3 1.5248(15)
C2 C5 1.5134(14)
O3 C5 1.4359(14)
O3 C6 1.4516(14)
C3 C4 1.5179(14)
C3 C6 1.5243(14)
C3 C7 1.5484(14)
C4 H4A 0.9700
C4 H4B 0.9700
C5 H5A 0.9700
C5 H5B 0.9700
C6 H6A 0.9700
C6 H6B 0.9700
C7 H7A 0.9700
C7 H7B 0.9700
C7 C8 1.4988(15)
C8 H8 0.9300
C8 C9 1.3163(18)
C9 H9A 0.9300
C9 H9B 0.9300

loop_
_geom_torsion_atom_site_label_1
_geom_torsion_atom_site_label_2
_geom_torsion_atom_site_label_3
_geom_torsion_atom_site_label_4
_geom_torsion
O1 C1 O2 C2 169.03(9)
N1 C1 O2 C2 -11.60(13)
C1 N1 C4 C3 -14.84(14)
C1 O2 C2 C3 50.84(11)
C1 O2 C2 C5 167.98(9)
O2 C2 C3 C4 -69.94(10)
O2 C2 C3 C6 168.18(8)
O2 C2 C3 C7 51.04(11)
O2 C2 C5 O3 -159.29(8)
C2 C3 C4 N1 47.98(10)
C2 C3 C6 O3 -35.00(10)
C2 C3 C7 C8 178.55(9)
C3 C2 C5 O3 -37.62(10)
C3 C7 C8 C9 112.94(12)
C4 N1 C1 O1 172.80(10)
C4 N1 C1 O2 -6.51(16)
C4 C3 C6 O3 -145.84(9)
C4 C3 C7 C8 -65.00(12)
C5 C2 C3 C4 166.06(9)
C5 C2 C3 C6 44.18(10)
C5 C2 C3 C7 -72.96(11)
C5 O3 C6 C3 13.26(11)
C6 O3 C5 C2 15.02(11)
C6 C3 C4 N1 155.43(9)
C6 C3 C7 C8 69.70(12)
C7 C3 C4 N1 -73.23(10)
C7 C3 C6 O3 82.67(10)

loop_
_exptl_oxdiff_crystal_face_indexfrac_h
_exptl_oxdiff_crystal_face_indexfrac_k
_exptl_oxdiff_crystal_face_indexfrac_l
_exptl_oxdiff_crystal_face_x
_exptl_oxdiff_crystal_face_y
_exptl_oxdiff_crystal_face_z
-2.0000 5.0000 4.0000 0.3829 0.6900 0.6450
-2.0000 5.0000 -3.0000 0.4950 -0.1676 0.8455
2.0000 -5.0000 3.0000 -0.4950 0.1676 -0.8455
1.0000 -4.0000 -5.0000 -0.1567 -0.7690 -0.4722
0.0000 -1.0000 -8.0000 0.1193 -1.0178 0.0721
-5.0000 0.0000 -0.0000 1.0066 0.0295 -0.0642
5.0000 -0.0000 0.0000 -1.0066 -0.0295 0.0642
-1.0000 -5.0000 5.0000 0.0769 0.4303 -0.9413
-4.0000 3.0000 -3.0000 0.8799 -0.2311 0.5057
2.0000 -4.0000 4.0000 -0.5022 0.3277 -0.7171
-2.0000 4.0000 -4.0000 0.5022 -0.3277 0.7171
-1.0000 -4.0000 -6.0000 0.2620 -0.8797 -0.4692
-2.0000 -4.0000 5.0000 0.2871 0.4739 -0.7971
-1.0000 1.0000 8.0000 0.0820 1.0237 -0.0849
-4.0000 -3.0000 -1.0000 0.7947 -0.2118 -0.4939
-0.0000 -6.0000 -2.0000 -0.0211 -0.4708 -0.8850
-2.0000 -2.0000 -6.0000 0.4810 -0.7986 -0.1680
0.0000 2.0000 -7.0000 0.1299 -0.7823 0.5146
2.0000 -0.0000 7.0000 -0.5148 0.8458 -0.1748
3.0000 3.0000 5.0000 -0.6574 0.7078 0.3665
-3.0000 2.0000 -5.0000 0.7018 -0.5196 0.4187
2.0000 -3.0000 6.0000 -0.5253 0.6104 -0.6173
4.0000 1.0000 2.0000 -0.8284 0.2591 0.1512
3.0000 -4.0000 -4.0000 -0.5753 -0.6583 -0.4751
3.0000 -1.0000 -7.0000 -0.5007 -0.9129 0.0820
